data_4120875
loop_
_publ_author_name
'Skye Fortier'
'Jennifer J. Le Roy'
'Chun-Hsing Chen'
'Veacheslav Vieru'
'Muralee Murugesu'
'Liviu F. Chibotaru'
'Daniel J. Mindiola'
'Kenneth G. Caulton'

_publ_section_title
;
 A Dinuclear Cobalt Complex Featuring Unprecedented Anodic and Cathodic
 Redox Switches for Single-Molecule Magnet Activity
;
_journal_name_full 'Journal of the American Chemical Society'
_journal_page_first 14670
_journal_page_last 14678
_journal_paper_doi 10.1021/ja405284t
_journal_volume 135
_journal_year 2013
_chemical_formula_sum 'C87 H101 B Co2 F24 N6 O2 Si4'
_chemical_formula_weight 1959.77
_chemical_name_systematic
; 
 ? 
;
_space_group_IT_number 2
_symmetry_cell_setting triclinic
_symmetry_space_group_name_Hall '-P 1'
_symmetry_space_group_name_H-M 'P -1'
_atom_sites_solution_hydrogens geom
_atom_sites_solution_primary direct
_atom_sites_solution_secondary difmap
_audit_creation_method SHELXL-97
_cell_angle_alpha 77.074(2)
_cell_angle_beta 89.669(2)
_cell_angle_gamma 66.679(2)
_cell_formula_units_Z 2
_cell_length_a 15.0667(5)
_cell_length_b 15.2398(5)
_cell_length_c 23.1361(7)
_cell_measurement_temperature 150(2)
_cell_volume 4734.4(3)
_computing_structure_refinement 'SHELXL-97 (Sheldrick, 2008)'
_computing_structure_solution 'SHELXS-97 (Sheldrick, 2008)'
_diffrn_ambient_temperature 150(2)
_diffrn_measured_fraction_theta_full 0.991
_diffrn_measured_fraction_theta_max 0.991
_diffrn_measurement_device_type 'CCD area detector'
_diffrn_radiation_monochromator graphite
_diffrn_radiation_source 'fine-focus sealed tube'
_diffrn_radiation_type MoK\a
_diffrn_radiation_wavelength 0.71073
_diffrn_reflns_av_R_equivalents 0.0359
_diffrn_reflns_av_sigmaI/netI 0.0437
_diffrn_reflns_limit_h_max 21
_diffrn_reflns_limit_h_min -21
_diffrn_reflns_limit_k_max 21
_diffrn_reflns_limit_k_min -21
_diffrn_reflns_limit_l_max 32
_diffrn_reflns_limit_l_min -32
_diffrn_reflns_number 91859
_diffrn_reflns_theta_full 30.14
_diffrn_reflns_theta_max 30.14
_diffrn_reflns_theta_min 1.48
_exptl_absorpt_coefficient_mu 0.496
_exptl_absorpt_correction_T_max 0.9520
_exptl_absorpt_correction_T_min 0.8216
_exptl_absorpt_correction_type multi-scan
_exptl_absorpt_process_details SADABS
_exptl_crystal_colour dark_purple
_exptl_crystal_density_diffrn 1.375
_exptl_crystal_description block
_exptl_crystal_F_000 2024
_exptl_crystal_size_max 0.41
_exptl_crystal_size_mid 0.17
_exptl_crystal_size_min 0.10
_refine_diff_density_max 0.776
_refine_diff_density_min -0.700
_refine_diff_density_rms 0.063
_refine_ls_extinction_method none
_refine_ls_goodness_of_fit_ref 0.888
_refine_ls_hydrogen_treatment mixed
_refine_ls_matrix_type full
_refine_ls_number_parameters 1210
_refine_ls_number_reflns 27745
_refine_ls_number_restraints 9
_refine_ls_restrained_S_all 0.888
_refine_ls_R_factor_all 0.0738
_refine_ls_R_factor_gt 0.0465
_refine_ls_shift/su_max 0.051
_refine_ls_shift/su_mean 0.001
_refine_ls_structure_factor_coef Fsqd
_refine_ls_weighting_details 'calc w=1/[\s^2^(Fo^2^)+(0.0704P)^2^+4.1102P] where P=(Fo^2^+2Fc^2^)/3'
_refine_ls_weighting_scheme calc
_refine_ls_wR_factor_gt 0.1163
_refine_ls_wR_factor_ref 0.1341
_reflns_number_gt 19809
_reflns_number_total 27745
_reflns_threshold_expression >2sigma(I)
_cod_data_source_file ja405284t_si_003.cif
_cod_data_source_block 12080
_cod_database_code 4120875

loop_
_symmetry_equiv_pos_as_xyz
'x, y, z'
'-x, -y, -z'

loop_
_atom_site_label
_atom_site_type_symbol
_atom_site_fract_x
_atom_site_fract_y
_atom_site_fract_z
_atom_site_U_iso_or_equiv
_atom_site_adp_type
_atom_site_occupancy
_atom_site_symmetry_multiplicity
_atom_site_calc_flag
_atom_site_refinement_flags
Co1 Co 0.691707(17) 0.844682(17) 0.568654(11) 0.01969(6) Uani 1 1 d .
Si1 Si 0.82771(5) 0.64197(4) 0.65503(3) 0.03319(13) Uani 1 1 d .
Si2 Si 0.61045(5) 0.72128(5) 0.66189(3) 0.03427(13) Uani 1 1 d .
N3 N 0.71176(13) 0.73063(12) 0.63119(7) 0.0276(3) Uani 1 1 d .
N2 N 0.64143(11) 0.98383(11) 0.57704(7) 0.0207(3) Uani 1 1 d .
Co2 Co 0.550572(19) 0.650317(18) 0.047979(12) 0.02326(6) Uani 1 1 d .
Si3 Si 0.66786(5) 0.75276(5) 0.09253(3) 0.04025(15) Uani 1 1 d .
Si4 Si 0.68206(5) 0.73048(5) -0.03532(3) 0.04044(15) Uani 1 1 d .
N4 N 0.47925(13) 0.62961(12) -0.01594(8) 0.0294(4) Uani 1 1 d .
C53 C -0.06497(14) 0.23026(13) 0.71095(8) 0.0223(4) Uani 1 1 d .
C1 C 0.50995(12) 0.95903(12) 0.48776(8) 0.0187(3) Uani 1 1 d .
N6 N 0.63621(13) 0.71538(12) 0.03311(8) 0.0296(4) Uani 1 1 d .
N5 N 0.60719(12) 0.50571(11) 0.09044(7) 0.0241(3) Uani 1 1 d .
N1 N 0.59006(11) 0.87462(10) 0.50475(7) 0.0197(3) Uani 1 1 d .
C2 C 0.55558(13) 1.05087(12) 0.55561(8) 0.0193(3) Uani 1 1 d .
C8 C 0.58142(13) 0.80767(13) 0.47416(8) 0.0206(3) Uani 1 1 d .
C3 C 0.50441(13) 1.15055(13) 0.56392(8) 0.0208(3) Uani 1 1 d .
C4 C 0.52267(14) 1.20347(14) 0.60098(9) 0.0252(4) Uani 1 1 d .
H4 H 0.5799 1.1753 0.6277 0.030 Uiso 1 1 calc R
C9 C 0.70618(13) 1.01499(13) 0.60465(9) 0.0242(4) Uani 1 1 d .
C5 C 0.45469(15) 1.29858(14) 0.59766(9) 0.0280(4) Uani 1 1 d .
H5 H 0.4647 1.3352 0.6233 0.034 Uiso 1 1 calc R
C10 C 0.74456(15) 1.07430(14) 0.56683(10) 0.0302(4) Uani 1 1 d .
C6 C 0.37214(15) 1.34121(14) 0.55731(9) 0.0280(4) Uani 1 1 d .
H6 H 0.3281 1.4072 0.5550 0.034 Uiso 1 1 calc R
C7 C 0.64708(14) 0.71086(14) 0.47955(9) 0.0259(4) Uani 1 1 d .
H7 H 0.7029 0.6815 0.5074 0.031 Uiso 1 1 calc R
C14 C 0.73169(15) 0.98214(15) 0.66595(10) 0.0312(4) Uani 1 1 d .
C16 C 0.71502(17) 1.11103(17) 0.50096(11) 0.0369(5) Uani 1 1 d .
H16A H 0.6493 1.1632 0.4939 0.055 Uiso 1 1 calc R
H16B H 0.7162 1.0566 0.4846 0.055 Uiso 1 1 calc R
H16C H 0.7603 1.1372 0.4814 0.055 Uiso 1 1 calc R
C13 C 0.79794(17) 1.01115(18) 0.68930(12) 0.0438(6) Uani 1 1 d .
H13 H 0.8156 0.9913 0.7310 0.053 Uiso 1 1 calc R
C15 C 0.68705(18) 0.92221(18) 0.70591(10) 0.0388(5) Uani 1 1 d .
H15A H 0.7137 0.9075 0.7472 0.058 Uiso 1 1 calc R
H15B H 0.7017 0.8605 0.6939 0.058 Uiso 1 1 calc R
H15C H 0.6166 0.9594 0.7028 0.058 Uiso 1 1 calc R
C12 C 0.83823(17) 1.06775(19) 0.65347(14) 0.0489(7) Uani 1 1 d .
H12 H 0.8841 1.0855 0.6704 0.059 Uiso 1 1 calc R
C11 C 0.81195(16) 1.09876(17) 0.59293(13) 0.0420(6) Uani 1 1 d .
H11 H 0.8404 1.1376 0.5685 0.050 Uiso 1 1 calc R
C24 C 0.89952(15) 0.84049(17) 0.55083(10) 0.0341(5) Uani 1 1 d .
H24A H 0.9473 0.7711 0.5619 0.041 Uiso 1 1 calc R
H24B H 0.8842 0.8632 0.5880 0.041 Uiso 1 1 calc R
C23 C 0.94503(18) 0.90174(19) 0.51224(12) 0.0432(6) Uani 1 1 d .
H23A H 0.9624 0.8785 0.4759 0.065 Uiso 1 1 calc R
H23B H 1.0036 0.8958 0.5340 0.065 Uiso 1 1 calc R
H23C H 0.8988 0.9708 0.5017 0.065 Uiso 1 1 calc R
C17 C 0.89947(19) 0.6874(2) 0.69744(12) 0.0491(7) Uani 1 1 d .
H17A H 0.8942 0.7520 0.6748 0.074 Uiso 1 1 calc R
H17B H 0.9678 0.6408 0.7036 0.074 Uiso 1 1 calc R
H17C H 0.8740 0.6929 0.7361 0.074 Uiso 1 1 calc R
C25 C 0.82456(18) 0.81148(19) 0.46713(10) 0.0392(5) Uani 1 1 d .
H25A H 0.8006 0.7590 0.4700 0.047 Uiso 1 1 calc R
H25B H 0.8946 0.7834 0.4615 0.047 Uiso 1 1 calc R
C22 C 0.49714(18) 0.8333(2) 0.63013(12) 0.0488(6) Uani 1 1 d .
H22A H 0.5076 0.8925 0.6310 0.073 Uiso 1 1 calc R
H22B H 0.4436 0.8314 0.6539 0.073 Uiso 1 1 calc R
H22C H 0.4810 0.8344 0.5889 0.073 Uiso 1 1 calc R
C21 C 0.6143(2) 0.7082(2) 0.74463(11) 0.0562(7) Uani 1 1 d .
H21A H 0.6739 0.6523 0.7640 0.084 Uiso 1 1 calc R
H21B H 0.5578 0.6968 0.7596 0.084 Uiso 1 1 calc R
H21C H 0.6132 0.7685 0.7535 0.084 Uiso 1 1 calc R
C19 C 0.89406(19) 0.59817(17) 0.59134(12) 0.0439(6) Uani 1 1 d .
H19A H 0.8588 0.5692 0.5718 0.066 Uiso 1 1 calc R
H19B H 0.9595 0.5485 0.6063 0.066 Uiso 1 1 calc R
H19C H 0.8986 0.6539 0.5627 0.066 Uiso 1 1 calc R
C26 C 0.7715(2) 0.8942(2) 0.41464(11) 0.0522(7) Uani 1 1 d .
H26A H 0.7026 0.9243 0.4211 0.078 Uiso 1 1 calc R
H26B H 0.7781 0.8689 0.3787 0.078 Uiso 1 1 calc R
H26C H 0.7989 0.9437 0.4097 0.078 Uiso 1 1 calc R
C20 C 0.5901(3) 0.6152(2) 0.64587(16) 0.0637(8) Uani 1 1 d .
H20A H 0.5977 0.6150 0.6038 0.096 Uiso 1 1 calc R
H20B H 0.5243 0.6217 0.6546 0.096 Uiso 1 1 calc R
H20C H 0.6375 0.5534 0.6709 0.096 Uiso 1 1 calc R
C18 C 0.8328(2) 0.52529(19) 0.70633(13) 0.0581(8) Uani 1 1 d .
H18A H 0.7966 0.5409 0.7406 0.087 Uiso 1 1 calc R
H18B H 0.9006 0.4813 0.7201 0.087 Uiso 1 1 calc R
H18C H 0.8038 0.4929 0.6850 0.087 Uiso 1 1 calc R
O1 O 0.81123(10) 0.84479(11) 0.52253(6) 0.0289(3) Uani 1 1 d .
O2 O 0.41955(11) 0.73150(12) 0.08014(7) 0.0389(4) Uani 1 1 d .
C27 C 0.47441(15) 0.54552(14) -0.02036(9) 0.0271(4) Uani 1 1 d .
C29 C 0.36660(15) 0.67008(14) -0.09666(9) 0.0289(4) Uani 1 1 d .
C28 C 0.40658(14) 0.56308(14) -0.07213(9) 0.0254(4) Uani 1 1 d .
C30 C 0.41478(16) 0.70551(14) -0.06201(9) 0.0303(4) Uani 1 1 d .
C34 C 0.29692(17) 0.73598(15) -0.14281(10) 0.0351(5) Uani 1 1 d .
H34 H 0.2639 0.7134 -0.1670 0.042 Uiso 1 1 calc R
C31 C 0.39699(17) 0.80445(15) -0.07272(10) 0.0339(5) Uani 1 1 d .
H31 H 0.4317 0.8271 -0.0498 0.041 Uiso 1 1 calc R
C33 C 0.27727(18) 0.83559(16) -0.15240(11) 0.0392(5) Uani 1 1 d .
H33 H 0.2290 0.8816 -0.1830 0.047 Uiso 1 1 calc R
C32 C 0.32654(18) 0.86938(15) -0.11823(10) 0.0367(5) Uani 1 1 d .
H32 H 0.3118 0.9378 -0.1261 0.044 Uiso 1 1 calc R
C35 C 0.67646(15) 0.47309(14) 0.14179(9) 0.0264(4) Uani 1 1 d .
C40 C 0.77418(16) 0.45038(15) 0.13316(10) 0.0320(4) Uani 1 1 d .
C39 C 0.83901(18) 0.42107(17) 0.18372(12) 0.0441(6) Uani 1 1 d .
H39 H 0.9057 0.4065 0.1792 0.053 Uiso 1 1 calc R
C36 C 0.64293(18) 0.46497(16) 0.19834(10) 0.0364(5) Uani 1 1 d .
C38 C 0.8078(2) 0.41307(18) 0.23954(12) 0.0501(7) Uani 1 1 d .
H38 H 0.8529 0.3930 0.2733 0.060 Uiso 1 1 calc R
C41 C 0.80961(17) 0.45349(19) 0.07246(12) 0.0435(6) Uani 1 1 d .
H41A H 0.8029 0.4015 0.0569 0.065 Uiso 1 1 calc R
H41B H 0.8780 0.4433 0.0750 0.065 Uiso 1 1 calc R
H41C H 0.7711 0.5177 0.0458 0.065 Uiso 1 1 calc R
C42 C 0.5383(2) 0.4871(2) 0.20621(12) 0.0563(8) Uani 1 1 d .
H42A H 0.4990 0.5567 0.1881 0.084 Uiso 1 1 calc R
H42B H 0.5296 0.4727 0.2488 0.084 Uiso 1 1 calc R
H42C H 0.5178 0.4462 0.1869 0.084 Uiso 1 1 calc R
C37 C 0.7111(2) 0.43396(18) 0.24718(11) 0.0490(7) Uani 1 1 d .
H37 H 0.6908 0.4271 0.2863 0.059 Uiso 1 1 calc R
C51 C 0.3486(2) 0.6879(2) 0.09151(14) 0.0554(7) Uani 1 1 d .
H51A H 0.3283 0.6913 0.1320 0.067 Uiso 1 1 calc R
H51B H 0.3809 0.6175 0.0911 0.067 Uiso 1 1 calc R
C50 C 0.3820(2) 0.83714(18) 0.07296(13) 0.0512(7) Uani 1 1 d .
H50A H 0.3340 0.8699 0.0376 0.061 Uiso 1 1 calc R
H50B H 0.4359 0.8586 0.0655 0.061 Uiso 1 1 calc R
C52 C 0.2589(2) 0.7354(3) 0.04799(18) 0.0790(11) Uani 1 1 d .
H52A H 0.2170 0.7992 0.0554 0.119 Uiso 1 1 calc R
H52B H 0.2236 0.6926 0.0531 0.119 Uiso 1 1 calc R
H52C H 0.2778 0.7451 0.0072 0.119 Uiso 1 1 calc R
C49 C 0.3348(3) 0.8699(2) 0.12616(16) 0.0841(13) Uani 1 1 d .
H49A H 0.2787 0.8528 0.1323 0.126 Uiso 1 1 calc R
H49B H 0.3135 0.9413 0.1194 0.126 Uiso 1 1 calc R
H49C H 0.3816 0.8368 0.1615 0.126 Uiso 1 1 calc R
C45 C 0.6084(2) 0.7179(2) 0.16017(12) 0.0517(7) Uani 1 1 d .
H45A H 0.5423 0.7276 0.1482 0.077 Uiso 1 1 calc R
H45B H 0.6061 0.7593 0.1875 0.077 Uiso 1 1 calc R
H45C H 0.6459 0.6486 0.1801 0.077 Uiso 1 1 calc R
C48 C 0.6639(2) 0.6500(2) -0.08021(12) 0.0526(7) Uani 1 1 d .
H48A H 0.6818 0.5836 -0.0549 0.079 Uiso 1 1 calc R
H48B H 0.7048 0.6470 -0.1134 0.079 Uiso 1 1 calc R
H48C H 0.5956 0.6773 -0.0958 0.079 Uiso 1 1 calc R
C46 C 0.8159(2) 0.6991(3) -0.02997(17) 0.0681(9) Uani 1 1 d .
H46A H 0.8285 0.7469 -0.0130 0.102 Uiso 1 1 calc R
H46B H 0.8387 0.7011 -0.0698 0.102 Uiso 1 1 calc R
H46C H 0.8503 0.6329 -0.0043 0.102 Uiso 1 1 calc R
C47 C 0.6241(3) 0.8611(2) -0.08096(15) 0.0689(9) Uani 1 1 d .
H47A H 0.5558 0.8778 -0.0923 0.103 Uiso 1 1 calc R
H47B H 0.6580 0.8681 -0.1169 0.103 Uiso 1 1 calc R
H47C H 0.6284 0.9056 -0.0574 0.103 Uiso 1 1 calc R
C43 C 0.6309(3) 0.8896(2) 0.07434(16) 0.0686(9) Uani 1 1 d .
H43A H 0.6637 0.9087 0.0402 0.103 Uiso 1 1 calc R
H43B H 0.6492 0.9084 0.1088 0.103 Uiso 1 1 calc R
H43C H 0.5604 0.9232 0.0646 0.103 Uiso 1 1 calc R
C44 C 0.8005(2) 0.6950(3) 0.11850(17) 0.0692(9) Uani 1 1 d .
H44A H 0.8233 0.6231 0.1281 0.104 Uiso 1 1 calc R
H44B H 0.8108 0.7159 0.1540 0.104 Uiso 1 1 calc R
H44C H 0.8367 0.7156 0.0869 0.104 Uiso 1 1 calc R
B1 B 0.03056(15) 0.16021(15) 0.75876(9) 0.0224(4) Uani 1 1 d .
C57 C -0.14102(15) 0.32211(14) 0.61024(8) 0.0261(4) Uani 1 1 d .
C55 C -0.24089(14) 0.30346(15) 0.68760(9) 0.0272(4) Uani 1 1 d .
C58 C -0.05890(14) 0.26684(13) 0.65044(8) 0.0245(4) Uani 1 1 d .
H58 H 0.0034 0.2535 0.6364 0.029 Uiso 1 1 calc R
C54 C -0.15915(14) 0.24999(14) 0.72774(8) 0.0247(4) Uani 1 1 d .
H54 H -0.1673 0.2259 0.7681 0.030 Uiso 1 1 calc R
C56 C -0.23333(15) 0.34108(15) 0.62832(9) 0.0286(4) Uani 1 1 d .
H56 H -0.2895 0.3786 0.6010 0.034 Uiso 1 1 calc R
C59 C -0.13004(17) 0.36047(16) 0.54636(9) 0.0347(5) Uani 1 1 d .
C60 C -0.33858(16) 0.31837(18) 0.70912(10) 0.0381(5) Uani 1 1 d .
F1 F -0.04882(11) 0.37503(12) 0.53851(7) 0.0538(4) Uani 1 1 d .
F6 F -0.41210(9) 0.38602(12) 0.67091(7) 0.0483(4) Uani 1 1 d .
F2 F -0.20265(11) 0.44662(11) 0.52174(6) 0.0530(4) Uani 1 1 d .
F3 F -0.12822(16) 0.29904(13) 0.51263(6) 0.0656(5) Uani 1 1 d .
F5 F -0.35495(13) 0.23622(13) 0.71901(10) 0.0726(6) Uani 1 1 d .
F4 F -0.34942(11) 0.34590(18) 0.75973(8) 0.0813(7) Uani 1 1 d .
C77 C 0.01512(13) 0.18424(14) 0.82454(8) 0.0229(4) Uani 1 1 d .
C82 C 0.06446(14) 0.11303(14) 0.87646(8) 0.0258(4) Uani 1 1 d .
H82 H 0.1040 0.0481 0.8735 0.031 Uiso 1 1 calc R
C70 C 0.12597(14) 0.18126(14) 0.73848(8) 0.0239(4) Uani 1 1 d .
C62 C 0.00185(14) -0.00458(14) 0.80032(9) 0.0265(4) Uani 1 1 d .
H62 H -0.0314 0.0242 0.8309 0.032 Uiso 1 1 calc R
C69 C 0.22095(14) 0.10856(15) 0.74860(9) 0.0274(4) Uani 1 1 d .
H69 H 0.2311 0.0424 0.7665 0.033 Uiso 1 1 calc R
C71 C 0.11778(14) 0.27713(14) 0.71353(9) 0.0257(4) Uani 1 1 d .
H71 H 0.0552 0.3296 0.7070 0.031 Uiso 1 1 calc R
C78 C -0.03903(14) 0.27905(14) 0.83199(9) 0.0260(4) Uani 1 1 d .
H78 H -0.0736 0.3300 0.7981 0.031 Uiso 1 1 calc R
C81 C 0.05756(15) 0.13406(15) 0.93216(8) 0.0271(4) Uani 1 1 d .
C61 C 0.04392(14) 0.04732(13) 0.75989(8) 0.0240(4) Uani 1 1 d .
C72 C 0.19718(15) 0.29873(15) 0.69793(9) 0.0281(4) Uani 1 1 d .
C66 C 0.08978(15) 0.00106(14) 0.71540(8) 0.0264(4) Uani 1 1 d .
H66 H 0.1185 0.0336 0.6863 0.032 Uiso 1 1 calc R
C74 C 0.30106(15) 0.12992(16) 0.73337(9) 0.0305(4) Uani 1 1 d .
C80 C 0.00266(15) 0.22900(16) 0.93831(9) 0.0292(4) Uani 1 1 d .
H80 H -0.0026 0.2436 0.9763 0.035 Uiso 1 1 calc R
C73 C 0.29009(15) 0.22510(16) 0.70732(9) 0.0301(4) Uani 1 1 d .
H73 H 0.3446 0.2395 0.6962 0.036 Uiso 1 1 calc R
C63 C 0.00681(15) -0.09676(15) 0.79752(9) 0.0289(4) Uani 1 1 d .
C65 C 0.09468(16) -0.09111(14) 0.71234(9) 0.0289(4) Uani 1 1 d .
C79 C -0.04393(15) 0.30114(15) 0.88741(9) 0.0292(4) Uani 1 1 d .
C76 C 0.40117(17) 0.04933(19) 0.74264(12) 0.0440(6) Uani 1 1 d .
C64 C 0.05420(16) -0.14125(15) 0.75331(9) 0.0307(4) Uani 1 1 d .
H64 H 0.0585 -0.2044 0.7515 0.037 Uiso 1 1 calc R
C75 C 0.18084(17) 0.40213(17) 0.66773(12) 0.0386(5) Uani 1 1 d .
C83 C 0.11089(18) 0.05549(18) 0.98656(10) 0.0384(5) Uani 1 1 d .
C68 C 0.1455(2) -0.13608(18) 0.66358(11) 0.0451(6) Uani 1 1 d .
C67 C -0.03814(19) -0.14897(17) 0.84279(10) 0.0383(5) Uani 1 1 d .
C84 C -0.0999(2) 0.40595(18) 0.89059(11) 0.0439(6) Uani 1 1 d .
F14 F 0.15339(12) 0.42389(11) 0.60924(7) 0.0520(4) Uani 1 1 d .
F15 F 0.26044(11) 0.42030(11) 0.67146(8) 0.0511(4) Uani 1 1 d .
F7 F -0.12134(12) -0.08808(12) 0.85755(7) 0.0529(4) Uani 1 1 d .
F13 F 0.11024(11) 0.46887(10) 0.69011(8) 0.0540(4) Uani 1 1 d .
F8 F 0.01918(14) -0.19578(14) 0.89333(7) 0.0682(5) Uani 1 1 d .
F20 F 0.05331(14) 0.04535(14) 1.02917(7) 0.0614(5) Uani 1 1 d .
F21 F 0.17716(15) 0.07474(16) 1.01257(8) 0.0776(6) Uani 1 1 d .
F9 F -0.05795(16) -0.21642(14) 0.82385(9) 0.0733(6) Uani 1 1 d .
F12 F 0.12237(18) -0.07118(13) 0.61123(7) 0.0772(6) Uani 1 1 d .
F23 F -0.06167(17) 0.46622(13) 0.86125(10) 0.0807(6) Uani 1 1 d .
F19 F 0.15408(17) -0.03257(13) 0.97580(7) 0.0847(7) Uani 1 1 d .
F10 F 0.12315(19) -0.20780(13) 0.65467(8) 0.0791(7) Uani 1 1 d .
F24 F -0.10730(16) 0.41672(13) 0.94577(8) 0.0776(6) Uani 1 1 d .
F22 F -0.19084(13) 0.44268(12) 0.86471(8) 0.0670(5) Uani 1 1 d .
F11 F 0.23985(16) -0.1729(2) 0.67337(12) 0.1120(10) Uani 1 1 d .
C112 C 0.5517(3) 0.4624(3) 0.51238(12) 0.0715(11) Uani 1 1 d .
H11A H 0.5943 0.4983 0.5104 0.086 Uiso 1 1 calc R
H11B H 0.5503 0.4330 0.5549 0.086 Uiso 1 1 calc R
C111 C 0.5952(4) 0.3828(4) 0.48234(17) 0.0893(14) Uani 1 1 d .
H11C H 0.5453 0.3579 0.4763 0.107 Uiso 1 1 calc R
H11D H 0.6481 0.3287 0.5103 0.107 Uiso 1 1 calc R
C110 C 0.6360(4) 0.4010(3) 0.4238(2) 0.0923(13) Uani 1 1 d .
H11E H 0.5848 0.4528 0.3946 0.138 Uiso 1 1 calc R
H11F H 0.6613 0.3403 0.4098 0.138 Uiso 1 1 calc R
H11G H 0.6886 0.4219 0.4288 0.138 Uiso 1 1 calc R
F16A F 0.4372(12) 0.0386(14) 0.6887(4) 0.048(3) Uani 0.33 1 d PD
F16B F 0.4059(11) -0.0389(11) 0.7675(7) 0.056(4) Uani 0.33 1 d PD
F16C F 0.4637(7) 0.0659(9) 0.7717(6) 0.053(3) Uani 0.33 1 d PD
F17A F 0.4463(12) 0.0346(10) 0.7954(8) 0.089(5) Uani 0.33 1 d PD
F17B F 0.4538(12) 0.0588(12) 0.7005(8) 0.087(8) Uani 0.33 1 d PD
F17C F 0.3973(15) -0.0408(12) 0.7453(7) 0.058(4) Uani 0.33 1 d PD
F18A F 0.4191(10) -0.0137(14) 0.7934(8) 0.104(7) Uani 0.33 1 d PD
F18B F 0.4717(8) 0.0893(9) 0.7450(9) 0.062(3) Uani 0.33 1 d PD
F18C F 0.4209(10) 0.0097(17) 0.7004(10) 0.125(10) Uani 0.33 1 d PD

loop_
_atom_site_aniso_label
_atom_site_aniso_U_11
_atom_site_aniso_U_22
_atom_site_aniso_U_33
_atom_site_aniso_U_23
_atom_site_aniso_U_13
_atom_site_aniso_U_12
Co1 0.01881(11) 0.01571(11) 0.02051(12) -0.00173(9) -0.00434(9) -0.00413(9)
Si1 0.0362(3) 0.0203(3) 0.0312(3) -0.0002(2) -0.0103(2) -0.0022(2)
Si2 0.0401(3) 0.0354(3) 0.0272(3) 0.0015(2) -0.0003(2) -0.0200(3)
N3 0.0301(9) 0.0202(7) 0.0264(8) 0.0008(6) -0.0056(7) -0.0073(7)
N2 0.0200(7) 0.0184(7) 0.0214(7) -0.0035(6) -0.0051(6) -0.0062(6)
Co2 0.02437(13) 0.01854(12) 0.02525(13) -0.00166(9) -0.00489(10) -0.00885(10)
Si3 0.0445(4) 0.0351(3) 0.0490(4) -0.0116(3) -0.0067(3) -0.0232(3)
Si4 0.0386(3) 0.0349(3) 0.0422(4) -0.0004(3) 0.0093(3) -0.0140(3)
N4 0.0331(9) 0.0190(7) 0.0317(9) 0.0038(6) -0.0136(7) -0.0110(7)
C53 0.0245(9) 0.0169(8) 0.0223(8) -0.0045(7) -0.0034(7) -0.0050(7)
C1 0.0189(8) 0.0172(8) 0.0179(8) -0.0019(6) -0.0016(6) -0.0065(6)
N6 0.0292(9) 0.0259(8) 0.0355(9) -0.0056(7) 0.0007(7) -0.0140(7)
N5 0.0247(8) 0.0204(7) 0.0246(8) -0.0005(6) -0.0057(6) -0.0090(6)
N1 0.0193(7) 0.0153(6) 0.0214(7) -0.0027(5) -0.0020(6) -0.0047(5)
C2 0.0210(8) 0.0163(7) 0.0200(8) -0.0028(6) -0.0016(6) -0.0077(6)
C8 0.0208(8) 0.0190(8) 0.0214(8) -0.0050(6) -0.0007(7) -0.0074(7)
C3 0.0210(8) 0.0179(8) 0.0225(8) -0.0050(6) -0.0007(7) -0.0068(7)
C4 0.0248(9) 0.0227(9) 0.0269(9) -0.0087(7) -0.0028(7) -0.0066(7)
C9 0.0188(8) 0.0206(8) 0.0315(10) -0.0111(7) -0.0049(7) -0.0036(7)
C5 0.0323(10) 0.0216(9) 0.0308(10) -0.0104(8) -0.0014(8) -0.0093(8)
C10 0.0238(9) 0.0216(9) 0.0460(12) -0.0133(8) -0.0003(8) -0.0071(7)
C6 0.0276(10) 0.0197(9) 0.0341(10) -0.0080(8) 0.0000(8) -0.0058(7)
C7 0.0225(9) 0.0198(8) 0.0312(10) -0.0046(7) -0.0040(7) -0.0050(7)
C14 0.0250(9) 0.0264(10) 0.0346(11) -0.0133(8) -0.0099(8) 0.0009(8)
C16 0.0361(12) 0.0298(11) 0.0454(13) -0.0044(9) 0.0067(10) -0.0165(9)
C13 0.0328(12) 0.0421(13) 0.0497(14) -0.0228(11) -0.0192(10) -0.0014(10)
C15 0.0393(12) 0.0407(12) 0.0257(10) -0.0066(9) -0.0072(9) -0.0058(10)
C12 0.0281(11) 0.0460(14) 0.0778(19) -0.0339(14) -0.0132(12) -0.0100(10)
C11 0.0279(11) 0.0327(11) 0.0738(18) -0.0254(12) 0.0057(11) -0.0143(9)
C24 0.0228(9) 0.0356(11) 0.0405(12) -0.0074(9) -0.0029(8) -0.0093(8)
C23 0.0309(11) 0.0452(14) 0.0546(15) -0.0119(12) 0.0042(10) -0.0164(10)
C17 0.0382(13) 0.0458(14) 0.0508(15) -0.0150(12) -0.0180(11) -0.0021(11)
C25 0.0386(12) 0.0497(14) 0.0390(12) -0.0228(11) 0.0129(10) -0.0216(11)
C22 0.0328(12) 0.0628(17) 0.0417(13) 0.0022(12) 0.0075(10) -0.0180(12)
C21 0.0689(19) 0.0671(19) 0.0299(12) 0.0009(12) 0.0055(12) -0.0314(16)
C19 0.0428(13) 0.0280(11) 0.0474(14) -0.0095(10) -0.0058(11) -0.0001(10)
C26 0.0615(17) 0.0725(19) 0.0320(12) -0.0139(12) 0.0077(12) -0.0362(15)
C20 0.081(2) 0.0609(19) 0.071(2) -0.0132(16) 0.0083(17) -0.0515(18)
C18 0.0706(19) 0.0282(12) 0.0502(16) 0.0106(11) -0.0099(14) -0.0045(12)
O1 0.0232(7) 0.0335(7) 0.0296(7) -0.0091(6) 0.0017(6) -0.0103(6)
O2 0.0292(8) 0.0325(8) 0.0436(9) -0.0008(7) 0.0039(7) -0.0052(6)
C27 0.0283(9) 0.0205(9) 0.0291(10) 0.0010(7) -0.0101(8) -0.0099(8)
C29 0.0326(10) 0.0200(9) 0.0301(10) 0.0012(7) -0.0116(8) -0.0102(8)
C28 0.0249(9) 0.0211(8) 0.0261(9) 0.0008(7) -0.0082(7) -0.0083(7)
C30 0.0354(11) 0.0215(9) 0.0302(10) 0.0027(8) -0.0115(8) -0.0121(8)
C34 0.0400(12) 0.0243(10) 0.0347(11) 0.0023(8) -0.0172(9) -0.0112(9)
C31 0.0415(12) 0.0222(9) 0.0354(11) 0.0016(8) -0.0131(9) -0.0144(9)
C33 0.0448(13) 0.0226(10) 0.0397(12) 0.0054(9) -0.0204(10) -0.0093(9)
C32 0.0462(13) 0.0201(9) 0.0373(11) 0.0038(8) -0.0128(10) -0.0122(9)
C35 0.0311(10) 0.0187(8) 0.0254(9) -0.0024(7) -0.0089(8) -0.0074(7)
C40 0.0302(10) 0.0220(9) 0.0399(11) -0.0030(8) -0.0100(9) -0.0088(8)
C39 0.0364(12) 0.0295(11) 0.0602(16) -0.0034(11) -0.0235(11) -0.0104(10)
C36 0.0462(13) 0.0257(10) 0.0277(10) -0.0035(8) -0.0019(9) -0.0062(9)
C38 0.0618(17) 0.0320(12) 0.0466(14) -0.0061(10) -0.0313(13) -0.0102(11)
C41 0.0303(11) 0.0409(13) 0.0506(14) -0.0036(11) 0.0034(10) -0.0096(10)
C42 0.0536(16) 0.0538(16) 0.0385(14) 0.0042(12) 0.0116(12) -0.0063(13)
C37 0.076(2) 0.0323(12) 0.0264(11) -0.0054(9) -0.0118(11) -0.0098(12)
C51 0.0375(13) 0.0574(17) 0.0588(17) 0.0084(14) 0.0104(12) -0.0181(12)
C50 0.0496(15) 0.0326(12) 0.0503(15) -0.0002(11) 0.0101(12) -0.0001(11)
C52 0.0403(16) 0.089(3) 0.091(3) 0.016(2) 0.0008(16) -0.0291(17)
C49 0.108(3) 0.0428(17) 0.070(2) -0.0101(15) 0.035(2) 0.0004(18)
C45 0.0695(19) 0.0540(16) 0.0383(13) -0.0165(12) -0.0049(12) -0.0290(14)
C48 0.0561(16) 0.0563(16) 0.0353(13) -0.0137(12) 0.0113(12) -0.0111(13)
C46 0.0438(16) 0.075(2) 0.084(2) -0.0063(18) 0.0200(16) -0.0298(16)
C47 0.077(2) 0.0492(17) 0.0629(19) 0.0117(14) 0.0163(17) -0.0212(16)
C43 0.097(3) 0.0439(16) 0.081(2) -0.0214(15) 0.0013(19) -0.0413(18)
C44 0.0532(18) 0.079(2) 0.083(2) -0.0117(19) -0.0193(16) -0.0388(17)
B1 0.0222(9) 0.0204(9) 0.0210(9) -0.0047(7) -0.0023(7) -0.0049(8)
C57 0.0291(10) 0.0210(8) 0.0223(9) -0.0034(7) -0.0028(7) -0.0048(7)
C55 0.0235(9) 0.0263(9) 0.0286(10) -0.0089(8) -0.0014(7) -0.0054(7)
C58 0.0235(9) 0.0214(8) 0.0240(9) -0.0040(7) -0.0013(7) -0.0051(7)
C54 0.0251(9) 0.0240(9) 0.0222(9) -0.0052(7) -0.0014(7) -0.0071(7)
C56 0.0259(9) 0.0261(9) 0.0269(9) -0.0059(8) -0.0062(8) -0.0035(8)
C59 0.0362(11) 0.0295(10) 0.0261(10) 0.0007(8) -0.0027(8) -0.0045(9)
C60 0.0279(10) 0.0453(13) 0.0328(11) -0.0093(10) -0.0023(9) -0.0063(9)
F1 0.0419(8) 0.0660(10) 0.0378(8) 0.0112(7) 0.0034(6) -0.0183(8)
F6 0.0232(6) 0.0592(9) 0.0492(8) -0.0038(7) -0.0070(6) -0.0078(6)
F2 0.0453(8) 0.0453(8) 0.0373(8) 0.0155(6) -0.0067(6) 0.0002(7)
F3 0.1169(16) 0.0572(10) 0.0266(7) -0.0136(7) 0.0099(8) -0.0375(10)
F5 0.0476(10) 0.0567(11) 0.1067(15) -0.0019(10) 0.0271(10) -0.0238(8)
F4 0.0319(8) 0.153(2) 0.0507(10) -0.0561(12) 0.0068(7) -0.0117(10)
C77 0.0213(8) 0.0231(9) 0.0235(9) -0.0054(7) -0.0008(7) -0.0084(7)
C82 0.0263(9) 0.0241(9) 0.0237(9) -0.0045(7) -0.0024(7) -0.0072(7)
C70 0.0239(9) 0.0257(9) 0.0194(8) -0.0077(7) -0.0017(7) -0.0063(7)
C62 0.0260(9) 0.0242(9) 0.0247(9) -0.0063(7) -0.0018(7) -0.0053(7)
C69 0.0259(9) 0.0267(9) 0.0231(9) -0.0050(7) -0.0020(7) -0.0046(8)
C71 0.0224(9) 0.0245(9) 0.0282(9) -0.0103(7) -0.0006(7) -0.0054(7)
C78 0.0274(9) 0.0236(9) 0.0236(9) -0.0041(7) -0.0005(7) -0.0078(7)
C81 0.0286(10) 0.0294(10) 0.0216(9) -0.0028(7) -0.0026(7) -0.0116(8)
C61 0.0231(9) 0.0205(8) 0.0218(8) -0.0033(7) -0.0057(7) -0.0030(7)
C72 0.0274(10) 0.0282(10) 0.0293(10) -0.0102(8) 0.0015(8) -0.0101(8)
C66 0.0298(10) 0.0234(9) 0.0204(8) -0.0029(7) -0.0029(7) -0.0061(8)
C74 0.0228(9) 0.0337(11) 0.0269(10) -0.0063(8) -0.0014(7) -0.0034(8)
C80 0.0327(10) 0.0358(11) 0.0232(9) -0.0110(8) 0.0043(8) -0.0160(9)
C73 0.0239(9) 0.0380(11) 0.0293(10) -0.0113(9) 0.0031(8) -0.0119(8)
C63 0.0310(10) 0.0251(9) 0.0271(10) -0.0039(8) -0.0024(8) -0.0090(8)
C65 0.0364(11) 0.0232(9) 0.0221(9) -0.0071(7) -0.0009(8) -0.0059(8)
C79 0.0309(10) 0.0284(10) 0.0292(10) -0.0111(8) 0.0044(8) -0.0108(8)
C76 0.0268(11) 0.0417(13) 0.0491(14) -0.0030(11) 0.0024(10) -0.0033(10)
C64 0.0382(11) 0.0216(9) 0.0282(10) -0.0058(8) -0.0046(8) -0.0080(8)
C75 0.0323(11) 0.0333(11) 0.0532(14) -0.0138(10) 0.0074(10) -0.0145(9)
C83 0.0442(13) 0.0412(12) 0.0250(10) -0.0018(9) -0.0066(9) -0.0156(10)
C68 0.0669(18) 0.0351(12) 0.0352(12) -0.0157(10) 0.0134(12) -0.0190(12)
C67 0.0511(14) 0.0319(11) 0.0345(11) -0.0073(9) 0.0063(10) -0.0199(10)
C84 0.0545(15) 0.0368(12) 0.0376(12) -0.0171(10) 0.0069(11) -0.0114(11)
F14 0.0570(9) 0.0407(8) 0.0502(9) 0.0047(7) -0.0033(7) -0.0197(7)
F15 0.0411(8) 0.0429(8) 0.0810(11) -0.0203(8) 0.0109(8) -0.0263(7)
F7 0.0535(9) 0.0520(9) 0.0558(9) -0.0132(7) 0.0220(8) -0.0242(8)
F13 0.0450(8) 0.0312(7) 0.0902(12) -0.0256(8) 0.0204(8) -0.0143(6)
F8 0.0747(12) 0.0675(11) 0.0444(9) 0.0210(8) -0.0021(8) -0.0286(10)
F20 0.0769(12) 0.0724(11) 0.0318(8) 0.0079(7) 0.0011(8) -0.0377(10)
F21 0.0742(12) 0.1028(15) 0.0543(10) 0.0271(10) -0.0376(9) -0.0582(12)
F9 0.1169(16) 0.0712(12) 0.0782(12) -0.0425(10) 0.0493(12) -0.0732(12)
F12 0.150(2) 0.0512(10) 0.0345(8) -0.0161(7) 0.0324(10) -0.0423(12)
F23 0.1106(17) 0.0376(9) 0.1056(16) -0.0274(10) 0.0388(13) -0.0370(10)
F19 0.1231(17) 0.0432(9) 0.0351(8) -0.0002(7) -0.0209(10) 0.0161(10)
F10 0.157(2) 0.0541(10) 0.0548(10) -0.0360(9) 0.0429(12) -0.0601(12)
F24 0.1135(16) 0.0523(10) 0.0462(9) -0.0312(8) 0.0037(10) -0.0019(10)
F22 0.0588(10) 0.0444(9) 0.0706(11) -0.0205(8) -0.0019(9) 0.0108(8)
F11 0.0576(13) 0.165(2) 0.1172(19) -0.1029(19) 0.0300(12) -0.0131(14)
C112 0.130(3) 0.088(2) 0.0325(13) -0.0002(14) -0.0097(16) -0.088(3)
C111 0.136(4) 0.126(4) 0.058(2) -0.042(2) 0.027(2) -0.097(3)
C110 0.104(3) 0.084(3) 0.093(3) -0.023(2) -0.004(3) -0.041(3)
F16A 0.032(6) 0.066(8) 0.038(3) -0.020(5) 0.012(3) -0.005(4)
F16B 0.029(4) 0.041(6) 0.065(11) 0.016(8) 0.005(9) 0.004(3)
F16C 0.024(4) 0.050(8) 0.069(8) -0.014(6) -0.018(5) 0.002(4)
F17A 0.070(10) 0.059(8) 0.102(11) -0.002(7) -0.062(8) 0.002(5)
F17B 0.039(7) 0.056(7) 0.115(16) 0.022(9) 0.041(9) 0.011(5)
F17C 0.044(6) 0.035(4) 0.074(9) -0.008(6) 0.018(7) 0.004(4)
F18A 0.043(6) 0.101(15) 0.087(10) 0.041(8) 0.000(7) 0.020(7)
F18B 0.021(2) 0.051(5) 0.104(10) -0.009(6) 0.002(5) -0.009(3)
F18C 0.038(6) 0.137(16) 0.19(2) -0.133(17) -0.012(9) 0.022(8)

loop_
_atom_type_symbol
_atom_type_description
_atom_type_scat_dispersion_real
_atom_type_scat_dispersion_imag
_atom_type_scat_source
C C 0.0033 0.0016 'International Tables Vol C Tables 4.2.6.8 and 6.1.1.4'
H H 0.0000 0.0000 'International Tables Vol C Tables 4.2.6.8 and 6.1.1.4'
B B 0.0013 0.0007 'International Tables Vol C Tables 4.2.6.8 and 6.1.1.4'
N N 0.0061 0.0033 'International Tables Vol C Tables 4.2.6.8 and 6.1.1.4'
O O 0.0106 0.0060 'International Tables Vol C Tables 4.2.6.8 and 6.1.1.4'
F F 0.0171 0.0103 'International Tables Vol C Tables 4.2.6.8 and 6.1.1.4'
Si Si 0.0817 0.0704 'International Tables Vol C Tables 4.2.6.8 and 6.1.1.4'
Co Co 0.3494 0.9721 'International Tables Vol C Tables 4.2.6.8 and 6.1.1.4'

loop_
_geom_angle_atom_site_label_1
_geom_angle_atom_site_label_2
_geom_angle_atom_site_label_3
_geom_angle
_geom_angle_site_symmetry_1
_geom_angle_site_symmetry_3
N3 Co1 N1 114.64(7) . .
N3 Co1 N2 125.94(7) . .
N1 Co1 N2 93.73(6) . .
N3 Co1 O1 116.95(7) . .
N1 Co1 O1 103.59(6) . .
N2 Co1 O1 97.63(6) . .
N3 Si1 C19 111.56(10) . .
N3 Si1 C17 111.67(10) . .
C19 Si1 C17 110.25(13) . .
N3 Si1 C18 114.66(12) . .
C19 Si1 C18 103.05(13) . .
C17 Si1 C18 105.17(14) . .
N3 Si2 C20 111.58(13) . .
N3 Si2 C22 111.81(10) . .
C20 Si2 C22 105.67(15) . .
N3 Si2 C21 113.84(12) . .
C20 Si2 C21 108.15(15) . .
C22 Si2 C21 105.27(14) . .
Si2 N3 Si1 122.35(10) . .
Si2 N3 Co1 117.29(9) . .
Si1 N3 Co1 120.36(10) . .
C2 N2 C9 117.00(15) . .
C2 N2 Co1 124.20(12) . .
C9 N2 Co1 118.63(11) . .
N6 Co2 N4 123.54(8) . .
N6 Co2 N5 118.18(7) . .
N4 Co2 N5 92.80(6) . .
N6 Co2 O2 114.13(7) . .
N4 Co2 O2 91.36(7) . .
N5 Co2 O2 112.62(7) . .
N6 Si3 C44 115.17(14) . .
N6 Si3 C45 110.72(10) . .
C44 Si3 C45 104.05(16) . .
N6 Si3 C43 111.47(13) . .
C44 Si3 C43 106.55(16) . .
C45 Si3 C43 108.41(15) . .
N6 Si4 C48 111.66(11) . .
N6 Si4 C46 113.58(13) . .
C48 Si4 C46 105.80(16) . .
N6 Si4 C47 112.36(13) . .
C48 Si4 C47 107.61(16) . .
C46 Si4 C47 105.34(16) . .
C27 N4 C30 107.36(16) . .
C27 N4 Co2 127.62(13) . .
C30 N4 Co2 124.67(13) . .
C54 C53 C58 115.37(17) . .
C54 C53 B1 120.98(16) . .
C58 C53 B1 123.43(17) . .
N1 C1 C1 123.4(2) . 2_676
N1 C1 C2 110.34(14) . 2_676
C1 C1 C2 126.1(2) 2_676 2_676
Si4 N6 Si3 123.28(11) . .
Si4 N6 Co2 120.53(10) . .
Si3 N6 Co2 116.14(10) . .
C28 N5 C35 116.08(16) 2_665 .
C28 N5 Co2 125.21(13) 2_665 .
C35 N5 Co2 118.39(12) . .
C1 N1 C8 107.29(14) . .
C1 N1 Co1 126.01(12) . .
C8 N1 Co1 126.23(11) . .
N2 C2 C3 130.61(16) . .
N2 C2 C1 124.54(15) . 2_676
C3 C2 C1 104.75(14) . 2_676
C7 C8 C3 121.59(17) . 2_676
C7 C8 N1 126.48(16) . .
C3 C8 N1 111.93(15) 2_676 .
C4 C3 C8 120.26(16) . 2_676
C4 C3 C2 134.03(17) . .
C8 C3 C2 105.66(15) 2_676 .
C5 C4 C3 118.01(17) . .
C14 C9 C10 122.80(19) . .
C14 C9 N2 120.03(18) . .
C10 C9 N2 117.10(17) . .
C4 C5 C6 121.16(18) . .
C11 C10 C9 117.1(2) . .
C11 C10 C16 120.6(2) . .
C9 C10 C16 122.36(18) . .
C7 C6 C5 121.33(17) 2_676 .
C6 C7 C8 117.46(17) 2_676 .
C13 C14 C9 117.1(2) . .
C13 C14 C15 120.8(2) . .
C9 C14 C15 122.02(19) . .
C12 C13 C14 121.6(2) . .
C13 C12 C11 119.9(2) . .
C12 C11 C10 121.4(2) . .
O1 C24 C23 113.82(19) . .
O1 C25 C26 111.4(2) . .
C24 O1 C25 114.20(16) . .
C24 O1 Co1 123.17(13) . .
C25 O1 Co1 118.77(13) . .
C50 O2 C51 115.8(2) . .
C50 O2 Co2 123.17(15) . .
C51 O2 Co2 117.76(16) . .
N4 C27 C27 123.3(2) . 2_665
N4 C27 C28 110.73(16) . .
C27 C27 C28 126.0(2) 2_665 .
C34 C29 C30 119.65(18) . .
C34 C29 C28 134.98(19) . .
C30 C29 C28 105.38(16) . .
N5 C28 C29 130.75(17) 2_665 .
N5 C28 C27 124.72(17) 2_665 .
C29 C28 C27 104.47(16) . .
C31 C30 C29 122.13(18) . .
C31 C30 N4 125.89(19) . .
C29 C30 N4 111.96(17) . .
C33 C34 C29 118.09(19) . .
C30 C31 C32 117.61(19) . .
C32 C33 C34 121.57(19) . .
C31 C32 C33 120.91(19) . .
C40 C35 C36 122.52(19) . .
C40 C35 N5 118.99(18) . .
C36 C35 N5 118.49(19) . .
C35 C40 C39 117.5(2) . .
C35 C40 C41 121.68(19) . .
C39 C40 C41 120.7(2) . .
C38 C39 C40 121.0(2) . .
C37 C36 C35 117.4(2) . .
C37 C36 C42 121.3(2) . .
C35 C36 C42 121.3(2) . .
C39 C38 C37 120.6(2) . .
C38 C37 C36 121.0(2) . .
O2 C51 C52 115.4(2) . .
O2 C50 C49 113.2(2) . .
C70 B1 C77 104.43(15) . .
C70 B1 C61 112.87(15) . .
C77 B1 C61 112.51(16) . .
C70 B1 C53 111.32(16) . .
C77 B1 C53 111.85(15) . .
C61 B1 C53 104.09(15) . .
C56 C57 C58 120.92(18) . .
C56 C57 C59 119.15(18) . .
C58 C57 C59 119.92(19) . .
C56 C55 C54 121.27(19) . .
C56 C55 C60 120.00(18) . .
C54 C55 C60 118.72(19) . .
C57 C58 C53 122.32(18) . .
C55 C54 C53 122.39(18) . .
C55 C56 C57 117.69(18) . .
F1 C59 F2 105.95(19) . .
F1 C59 F3 105.94(19) . .
F2 C59 F3 106.25(19) . .
F1 C59 C57 113.36(18) . .
F2 C59 C57 112.42(18) . .
F3 C59 C57 112.35(19) . .
F4 C60 F6 106.29(19) . .
F4 C60 F5 106.0(2) . .
F6 C60 F5 105.3(2) . .
F4 C60 C55 112.5(2) . .
F6 C60 C55 113.6(2) . .
F5 C60 C55 112.53(19) . .
C78 C77 C82 115.69(17) . .
C78 C77 B1 122.41(16) . .
C82 C77 B1 121.53(16) . .
C81 C82 C77 122.30(18) . .
C69 C70 C71 115.14(18) . .
C69 C70 B1 123.75(18) . .
C71 C70 B1 120.93(16) . .
C63 C62 C61 122.58(18) . .
C74 C69 C70 122.26(19) . .
C72 C71 C70 122.83(18) . .
C79 C78 C77 122.21(18) . .
C82 C81 C80 120.74(18) . .
C82 C81 C83 120.53(19) . .
C80 C81 C83 118.71(18) . .
C62 C61 C66 115.35(18) . .
C62 C61 B1 123.24(16) . .
C66 C61 B1 121.04(18) . .
C73 C72 C71 120.79(19) . .
C73 C72 C75 120.05(19) . .
C71 C72 C75 119.08(18) . .
C65 C66 C61 122.24(19) . .
C73 C74 C69 121.05(18) . .
C73 C74 C76 118.3(2) . .
C69 C74 C76 120.6(2) . .
C79 C80 C81 117.91(18) . .
C74 C73 C72 117.89(19) . .
C64 C63 C62 120.6(2) . .
C64 C63 C67 119.61(19) . .
C62 C63 C67 119.82(19) . .
C64 C65 C66 121.15(18) . .
C64 C65 C68 119.74(19) . .
C66 C65 C68 119.1(2) . .
C80 C79 C78 121.08(18) . .
C80 C79 C84 120.54(19) . .
C78 C79 C84 118.38(19) . .
F18C C76 F17B 49.5(10) . .
F18C C76 F18A 112.6(9) . .
F17B C76 F18A 132.2(10) . .
F18C C76 F16C 123.2(8) . .
F17B C76 F16C 82.1(8) . .
F18A C76 F16C 76.2(8) . .
F18C C76 F16B 78.9(11) . .
F17B C76 F16B 118.7(10) . .
F18A C76 F16B 37.8(8) . .
F16C C76 F16B 108.8(7) . .
F18C C76 F17A 135.0(10) . .
F17B C76 F17A 111.6(9) . .
F18A C76 F17A 44.0(7) . .
F16C C76 F17A 33.6(6) . .
F16B C76 F17A 80.4(7) . .
F18C C76 F16A 25.9(11) . .
F17B C76 F16A 24.7(9) . .
F18A C76 F16A 130.7(10) . .
F16C C76 F16A 105.5(7) . .
F16B C76 F16A 102.7(8) . .
F17A C76 F16A 130.7(9) . .
F18C C76 F17C 58.4(12) . .
F17B C76 F17C 104.4(9) . .
F18A C76 F17C 60.7(10) . .
F16C C76 F17C 127.1(8) . .
F16B C76 F17C 22.9(7) . .
F17A C76 F17C 102.5(7) . .
F16A C76 F17C 83.8(10) . .
F18C C76 F18B 104.3(8) . .
F17B C76 F18B 56.8(8) . .
F18A C76 F18B 103.1(8) . .
F16C C76 F18B 28.2(4) . .
F16B C76 F18B 129.7(8) . .
F17A C76 F18B 61.9(6) . .
F16A C76 F18B 81.5(8) . .
F17C C76 F18B 139.2(10) . .
F18C C76 C74 112.4(7) . .
F17B C76 C74 114.1(7) . .
F18A C76 C74 113.6(6) . .
F16C C76 C74 113.8(5) . .
F16B C76 C74 114.8(7) . .
F17A C76 C74 112.5(7) . .
F16A C76 C74 110.3(7) . .
F17C C76 C74 110.8(9) . .
F18B C76 C74 110.0(5) . .
C65 C64 C63 118.09(19) . .
F15 C75 F13 107.06(19) . .
F15 C75 F14 106.0(2) . .
F13 C75 F14 105.8(2) . .
F15 C75 C72 113.0(2) . .
F13 C75 C72 112.5(2) . .
F14 C75 C72 112.03(19) . .
F19 C83 F21 108.1(2) . .
F19 C83 F20 105.3(2) . .
F21 C83 F20 104.18(19) . .
F19 C83 C81 113.05(18) . .
F21 C83 C81 112.5(2) . .
F20 C83 C81 113.1(2) . .
F11 C68 F10 106.4(2) . .
F11 C68 F12 106.8(3) . .
F10 C68 F12 104.6(2) . .
F11 C68 C65 112.9(2) . .
F10 C68 C65 113.6(2) . .
F12 C68 C65 112.1(2) . .
F7 C67 F8 106.2(2) . .
F7 C67 F9 106.2(2) . .
F8 C67 F9 106.6(2) . .
F7 C67 C63 112.56(19) . .
F8 C67 C63 112.2(2) . .
F9 C67 C63 112.61(19) . .
F24 C84 F23 107.9(2) . .
F24 C84 F22 106.5(2) . .
F23 C84 F22 104.4(2) . .
F24 C84 C79 113.1(2) . .
F23 C84 C79 112.5(2) . .
F22 C84 C79 111.8(2) . .
C111 C112 C112 116.0(3) . 2_666
C112 C111 C110 120.2(4) . .
F17B F16A F18C 126(3) . .
F17B F16A C76 68(2) . .
F18C F16A C76 63.9(16) . .
F17C F16B F18A 156(3) . .
F17C F16B C76 86(3) . .
F18A F16B C76 69.8(12) . .
F17C F16B F18C 44(2) . .
F18A F16B F18C 113.4(15) . .
C76 F16B F18C 48.5(7) . .
F17C F16B F17A 134(3) . .
F18A F16B F17A 22.7(11) . .
C76 F16B F17A 50.2(5) . .
F18C F16B F17A 90.9(9) . .
F18B F16C F17A 162(2) . .
F18B F16C C76 86.6(15) . .
F17A F16C C76 75.7(13) . .
F18B F16C F18A 135.1(18) . .
F17A F16C F18A 27.1(15) . .
C76 F16C F18A 51.8(5) . .
F18B F16C F17B 44.1(15) . .
F17A F16C F17B 118.3(17) . .
C76 F16C F17B 48.4(6) . .
F18A F16C F17B 91.2(8) . .
F16C F17A F18A 132(3) . .
F16C F17A C76 70.7(13) . .
F18A F17A C76 66.0(11) . .
F16C F17A F18B 8.5(11) . .
F18A F17A F18B 124.0(19) . .
C76 F17A F18B 62.4(8) . .
F16C F17A F16B 112.9(17) . .
F18A F17A F16B 19.3(11) . .
C76 F17A F16B 49.4(5) . .
F18B F17A F16B 104.6(11) . .
F16A F17B F18C 27.4(19) . .
F16A F17B C76 88(2) . .
F18C F17B C76 63.4(12) . .
F16A F17B F18B 155(3) . .
F18C F17B F18B 127.7(18) . .
C76 F17B F18B 67.5(8) . .
F16A F17B F16C 134(3) . .
F18C F17B F16C 106.6(16) . .
C76 F17B F16C 49.5(6) . .
F18B F17B F16C 21.4(5) . .
F16B F17C F18C 119(3) . .
F16B F17C F18A 15(2) . .
F18C F17C F18A 105.6(14) . .
F16B F17C C76 71(3) . .
F18C F17C C76 55.0(8) . .
F18A F17C C76 56.3(8) . .
F16B F18A F17A 138(2) . .
F16B F18A C76 72.4(12) . .
F17A F18A C76 70.0(9) . .
F16B F18A F17C 9.4(13) . .
F17A F18A F17C 129.2(18) . .
C76 F18A F17C 63.1(10) . .
F16B F18A F16C 117.3(13) . .
F17A F18A F16C 20.7(11) . .
C76 F18A F16C 52.0(6) . .
F17C F18A F16C 108.6(12) . .
F16C F18B F17B 114.5(18) . .
F16C F18B F17A 9.6(12) . .
F17B F18B F17A 105.2(11) . .
F16C F18B C76 65.2(13) . .
F17B F18B C76 55.7(7) . .
F17A F18B C76 55.8(6) . .
F16A F18C F17B 26.2(15) . .
F16A F18C C76 90(2) . .
F17B F18C C76 67.1(11) . .
F16A F18C F17C 154(2) . .
F17B F18C F17C 128.0(19) . .
C76 F18C F17C 66.6(11) . .
F16A F18C F16B 137(2) . .
F17B F18C F16B 111.1(16) . .
C76 F18C F16B 52.7(8) . .
F17C F18C F16B 16.9(9) . .

loop_
_geom_bond_atom_site_label_1
_geom_bond_atom_site_label_2
_geom_bond_distance
_geom_bond_site_symmetry_2
Co1 N3 1.9157(16) .
Co1 N1 1.9775(15) .
Co1 N2 2.0046(15) .
Co1 O1 2.0882(14) .
Si1 N3 1.7293(18) .
Si1 C19 1.874(3) .
Si1 C17 1.876(3) .
Si1 C18 1.878(3) .
Si2 N3 1.7230(19) .
Si2 C20 1.873(3) .
Si2 C22 1.875(3) .
Si2 C21 1.879(3) .
N2 C2 1.303(2) .
N2 C9 1.448(2) .
Co2 N6 1.9031(17) .
Co2 N4 1.9841(17) .
Co2 N5 2.0254(16) .
Co2 O2 2.1077(16) .
Si3 N6 1.7363(19) .
Si3 C44 1.875(3) .
Si3 C45 1.876(3) .
Si3 C43 1.879(3) .
Si4 N6 1.7282(19) .
Si4 C48 1.869(3) .
Si4 C46 1.876(3) .
Si4 C47 1.880(3) .
N4 C27 1.338(2) .
N4 C30 1.410(2) .
C53 C54 1.401(3) .
C53 C58 1.403(3) .
C53 B1 1.646(3) .
C1 N1 1.348(2) .
C1 C1 1.410(3) 2_676
C1 C2 1.484(2) 2_676
N5 C28 1.301(2) 2_665
N5 C35 1.445(2) .
N1 C8 1.410(2) .
C2 C3 1.463(2) .
C2 C1 1.484(2) 2_676
C8 C7 1.391(2) .
C8 C3 1.401(2) 2_676
C3 C4 1.396(2) .
C3 C8 1.401(2) 2_676
C4 C5 1.390(3) .
C9 C14 1.395(3) .
C9 C10 1.404(3) .
C5 C6 1.394(3) .
C10 C11 1.393(3) .
C10 C16 1.504(3) .
C6 C7 1.389(3) 2_676
C7 C6 1.389(3) 2_676
C14 C13 1.395(3) .
C14 C15 1.498(4) .
C13 C12 1.374(4) .
C12 C11 1.380(4) .
C24 O1 1.458(2) .
C24 C23 1.505(3) .
C25 O1 1.466(3) .
C25 C26 1.494(4) .
O2 C50 1.449(3) .
O2 C51 1.460(3) .
C27 C27 1.408(4) 2_665
C27 C28 1.485(3) .
C29 C34 1.396(3) .
C29 C30 1.404(3) .
C29 C28 1.468(3) .
C28 N5 1.301(2) 2_665
C30 C31 1.386(3) .
C34 C33 1.391(3) .
C31 C32 1.389(3) .
C33 C32 1.390(3) .
C35 C40 1.397(3) .
C35 C36 1.397(3) .
C40 C39 1.399(3) .
C40 C41 1.497(3) .
C39 C38 1.368(4) .
C36 C37 1.395(3) .
C36 C42 1.495(4) .
C38 C37 1.381(4) .
C51 C52 1.510(4) .
C50 C49 1.501(4) .
B1 C70 1.637(3) .
B1 C77 1.638(3) .
B1 C61 1.645(3) .
C57 C56 1.386(3) .
C57 C58 1.394(3) .
C57 C59 1.497(3) .
C55 C56 1.386(3) .
C55 C54 1.387(3) .
C55 C60 1.498(3) .
C59 F1 1.332(3) .
C59 F2 1.334(2) .
C59 F3 1.339(3) .
C60 F4 1.318(3) .
C60 F6 1.331(3) .
C60 F5 1.340(3) .
C77 C78 1.400(3) .
C77 C82 1.401(3) .
C82 C81 1.389(3) .
C70 C69 1.401(3) .
C70 C71 1.401(3) .
C62 C63 1.393(3) .
C62 C61 1.400(3) .
C69 C74 1.394(3) .
C71 C72 1.387(3) .
C78 C79 1.391(3) .
C81 C80 1.393(3) .
C81 C83 1.496(3) .
C61 C66 1.402(3) .
C72 C73 1.384(3) .
C72 C75 1.495(3) .
C66 C65 1.395(3) .
C74 C73 1.384(3) .
C74 C76 1.499(3) .
C80 C79 1.381(3) .
C63 C64 1.391(3) .
C63 C67 1.495(3) .
C65 C64 1.376(3) .
C65 C68 1.500(3) .
C79 C84 1.501(3) .
C76 F18C 1.236(13) .
C76 F17B 1.273(14) .
C76 F18A 1.292(11) .
C76 F16C 1.295(10) .
C76 F16B 1.313(13) .
C76 F17A 1.330(12) .
C76 F16A 1.376(10) .
C76 F17C 1.385(15) .
C76 F18B 1.424(11) .
C75 F15 1.341(3) .
C75 F13 1.344(3) .
C75 F14 1.345(3) .
C83 F19 1.320(3) .
C83 F21 1.328(3) .
C83 F20 1.333(3) .
C68 F11 1.304(4) .
C68 F10 1.321(3) .
C68 F12 1.328(3) .
C67 F7 1.328(3) .
C67 F8 1.331(3) .
C67 F9 1.336(3) .
C84 F24 1.322(3) .
C84 F23 1.331(3) .
C84 F22 1.343(3) .
C112 C111 1.459(5) .
C112 C112 1.539(8) 2_666
C111 C110 1.499(6) .
F16A F17B 0.58(2) .
F16A F18C 0.60(2) .
F16B F17C 0.540(17) .
F16B F18A 0.844(18) .
F16B F18C 1.62(2) .
F16B F17A 1.706(18) .
F16C F18B 0.675(9) .
F16C F17A 0.760(13) .
F16C F18A 1.596(16) .
F16C F17B 1.686(18) .
F17A F18A 0.983(17) .
F17A F18B 1.418(15) .
F17B F18C 1.05(2) .
F17B F18B 1.290(19) .
F17C F18C 1.28(3) .
F17C F18A 1.36(2) .
